data_7028072
loop_
_publ_author_name
'Svensson, Per H.'
'Bengtsson-Kloo, Lars'
'Persson, Per'

_publ_contact_author
;
Lars Bengtsson-Kloo

Chemical Center

University of Lund

P.O. 124

S - 22100 Lund

Sweden
;
_publ_section_title
;
 Metal iodides in polyiodide networks. The structural chemistry of CdI2
 with an excess of iodine&#x200A;*
;
_journal_issue 9
_journal_name_full 'Journal of the Chemical Society, Dalton Transactions'
_journal_page_first 1425
_journal_paper_doi 10.1039/a708792f
_journal_year 1998
_chemical_formula_sum 'C3 H9 Cd I3 S'
_chemical_formula_weight 570.29
_space_group_IT_number 14
_symmetry_cell_setting monoclinic
_symmetry_Int_Tables_number 14
_symmetry_space_group_name_Hall '-P 2ybc'
_symmetry_space_group_name_H-M 'P 1 21/c 1'
_audit_creation_date 'Thu Sep 18 16:29:28 1997'
_audit_creation_method 'from TEXRAY.INF file'
_cell_angle_alpha 90
_cell_angle_beta 105.42(1)
_cell_angle_gamma 90
_cell_formula_units_Z 4
_cell_length_a 8.941(2)
_cell_length_b 17.112(3)
_cell_length_c 8.388(2)
_cell_measurement_reflns_used 20
_cell_measurement_temperature 293
_cell_measurement_theta_max 17.9
_cell_measurement_theta_min 12.3
_cell_volume 1237.2(5)
_computing_cell_refinement 'MSC/AFC Diffractometer Control'
_computing_data_collection 'MSC/AFC Diffractometer Control'
_computing_data_reduction teXsan
_computing_publication_material teXsan
_computing_structure_refinement teXsan
_computing_structure_solution SIR92
_diffrn_ambient_temperature 293
_diffrn_measurement_device CAD4
_diffrn_measurement_method '\w-2\q scans'
_diffrn_orient_matrix_UB_11 -0.06126
_diffrn_orient_matrix_UB_12 -0.04755
_diffrn_orient_matrix_UB_13 -0.04558
_diffrn_orient_matrix_UB_21 -0.09832
_diffrn_orient_matrix_UB_22 0.03029
_diffrn_orient_matrix_UB_23 -0.01511
_diffrn_orient_matrix_UB_31 -0.00417
_diffrn_orient_matrix_UB_32 -0.01502
_diffrn_orient_matrix_UB_33 0.11388
_diffrn_radiation_detector scintillation
_diffrn_radiation_monochromator graphite
_diffrn_radiation_source 'X-ray tube'
_diffrn_radiation_type MoKalpha
_diffrn_radiation_wavelength 0.7107
_diffrn_reflns_av_R_equivalents 4.90
_diffrn_reflns_limit_h_max 12
_diffrn_reflns_limit_h_min -12
_diffrn_reflns_limit_k_max 0
_diffrn_reflns_limit_k_min -24
_diffrn_reflns_limit_l_max 11
_diffrn_reflns_limit_l_min 0
_diffrn_reflns_number 4105
_diffrn_reflns_theta_max 30.44
_diffrn_reflns_theta_min 2.07
_diffrn_standards_decay_% 0.64
_diffrn_standards_interval_count '120 min'
_diffrn_standards_number 3
_exptl_absorpt_coefficient_mu 9.363
_exptl_absorpt_correction_T_max 1.000
_exptl_absorpt_correction_T_min 0.777
_exptl_absorpt_correction_type empirical
_exptl_absorpt_process_details psi-scan
_exptl_crystal_colour Transparent
_exptl_crystal_density_diffrn 3.061
_exptl_crystal_density_meas 0.000
_exptl_crystal_description Rectangular
_exptl_crystal_F_000 1000.00
_exptl_crystal_size_max 0.3
_exptl_crystal_size_mid 0.08
_exptl_crystal_size_min 0.07
_refine_diff_density_max 2.37
_refine_diff_density_min -1.24
_refine_ls_extinction_coef 3.70811E-7
_refine_ls_extinction_method Zachariasen_type_2_Gaussian_isotropic
_refine_ls_goodness_of_fit_obs 2.014
_refine_ls_hydrogen_treatment 'H-atoms not found'
_refine_ls_matrix_type full
_refine_ls_number_parameters 83
_refine_ls_number_reflns 1339
_refine_ls_number_restraints 0
_refine_ls_R_factor_obs 0.0451
_refine_ls_shift/esd_max 0.0000
_refine_ls_structure_factor_coef F
_refine_ls_weighting_scheme sigma
_refine_ls_wR_factor_obs 0.0450
_reflns_number_observed 1339
_reflns_number_total 3872
_reflns_observed_criterion 3.00
_cod_data_source_file f708792sup1.cif
_cod_data_source_block (3)
_cod_depositor_comments
;
The following automatic conversions were performed:
data name '_public_contact_author' replaced with
'_publ_contact_author' as specified in the replacement file
'/home/antanas/src/cod-tools/trunk/data/replacement-values/replacement_tags.lst'.

Automatic conversion script
Id: cif_correct_tags 4998 2017-03-02 13:24:31Z antanas 
;
_cod_original_cell_volume 1237.3(8)
_cod_original_sg_symbol_H-M 'P 21/c     '
_cod_original_formula_sum 'C3 H9 Cd I3 S '
_cod_database_code 7028072

loop_
_symmetry_equiv_pos_as_xyz
'   +x,   +y,   +z'
'   -x,1/2+y,1/2-z'
'   -x,   -y,   -z'
'   +x,1/2-y,1/2+z'

loop_
_atom_site_aniso_label
_atom_site_aniso_U_11
_atom_site_aniso_U_22
_atom_site_aniso_U_33
_atom_site_aniso_U_12
_atom_site_aniso_U_13
_atom_site_aniso_U_23
I(1) 0.0691(7) 0.0865(8) 0.0500(6) 0.0027(6) 0.0237(5) -0.0084(6)
I(2) 0.117(1) 0.0544(6) 0.0716(8) 0.0015(6) 0.0312(8) 0.0018(5)
I(3) 0.0798(9) 0.0762(7) 0.0789(8) -0.0087(6) 0.0365(7) 0.0091(6)
Cd(1) 0.0802(9) 0.0604(8) 0.0841(9) -0.0001(7) 0.0388(8) 0.0006(7)
S(1) 0.056(5) 0.054(4) 0.076(5) -0.006(4) 0.028(4) -0.004(4)
S(2) 0.080(10) 0.11(1) 0.19(2) 0.013(9) 0.03(1) -0.01(1)
C(1) 0.24(3) 0.07(1) 0.12(2) 0.00(2) 0.04(2) -0.01(1)
C(2) 0.16(2) 0.10(1) 0.07(1) -0.03(1) 0.05(1) -0.01(1)
C(3) 0.10(1) 0.11(1) 0.07(1) -0.02(1) 0.04(1) 0.01(1)

loop_
_atom_site_label
_atom_site_fract_x
_atom_site_fract_y
_atom_site_fract_z
_atom_site_U_iso_or_equiv
_atom_site_thermal_displace_type
I(1) 1.0058(1) 0.28210(6) 0.8399(1) 0 Uij
I(2) 1.2340(1) 0.05247(6) 0.7192(1) 0 Uij
I(3) 1.4581(1) 0.30064(6) 0.6833(1) 0 Uij
Cd(1) 1.2093(2) 0.21019(7) 0.6783(2) 0 Uij
S(1) 0.8144(8) 0.0804(4) 0.8032(9) 0 Uij
S(2) 0.672(2) 0.0406(9) 0.739(2) 0 Uij
C(1) 0.795(3) 0.519(1) 0.294(3) 0 Uij
C(2) 0.720(3) 0.387(1) 0.104(2) 0 Uij
C(3) 0.693(2) 0.3866(10) 0.424(2) 0 Uij

loop_
_atom_type_symbol
_atom_type_oxidation_number
_atom_type_number_in_cell
_atom_type_scat_dispersion_real
_atom_type_scat_dispersion_imag
_atom_type_scat_source
Cd 0 4 -0.807 1.202 'International Tables'
I 0 12 -0.474 1.812 'International Tables'
S 0 4 0.125 0.123 'International Tables'
C 0 12 0.003 0.002 'International Tables'
H 0 36 0.000 0.000 'International Tables'

loop_
_geom_angle_atom_site_label_1
_geom_angle_atom_site_label_2
_geom_angle_atom_site_label_3
_geom_angle
_geom_angle_publ_flag
I1 Cd1 I2 114.35(5) yes
I1 Cd1 I3 112.09(5) yes
I2 Cd1 I3 121.82(6) yes
I3 Cd1 I1 106.57(5) yes
I2 Cd1 I1 100.07(5) yes
I1 Cd1 I1 97.56(5) yes
S2 S1 C1 55.8(10) yes
S2 S1 C2 68.7(10) yes
S2 S1 C3 75.0(9) yes
C1 S1 C2 105(1) yes
C1 S1 C3 105(1) yes
C2 S1 C3 103.4(9) yes
S1 S2 C1 72(1) yes
S1 S2 C2 64.4(10) yes
S1 S2 C3 60.4(8) yes
C1 S2 C2 112(1) yes
C1 S2 C3 106(1) yes
C2 S2 C3 93(1) yes
S1 C1 S2 52.0(9) yes
S1 C1 C2 37.9(7) yes
S1 C1 C3 37.5(6) yes
S2 C1 C2 37.4(9) yes
S2 C1 C3 42.5(9) yes
C2 C1 C3 59.8(7) yes
S1 C2 S2 46.9(7) yes
S1 C2 C1 37.0(6) yes
S1 C2 C3 38.4(5) yes
S2 C2 C1 30.0(7) yes
S2 C2 C3 45.0(7) yes
C1 C2 C3 60.5(7) yes
S1 C3 S2 44.6(6) yes
S1 C3 C1 36.5(6) yes
S1 C3 C2 38.2(6) yes
S2 C3 C1 31.0(6) yes
S2 C3 C2 41.0(7) yes
C1 C3 C2 59.7(6) yes

loop_
_geom_bond_atom_site_label_1
_geom_bond_atom_site_label_2
_geom_bond_distance
_geom_bond_publ_flag
I1 Cd1 2.824(2) yes
I1 Cd1 2.939(2) yes
I2 Cd1 2.722(2) yes
I3 Cd1 2.702(2) yes
Cd1 Cd1 4.410(6) yes
S1 S2 1.42(2) yes
S1 C1 1.72(2) yes
S1 C2 1.76(2) yes
S1 C3 1.76(2) yes
S2 C1 1.49(2) yes
S2 C2 1.81(2) yes
S2 C3 1.96(2) yes
C1 C2 2.76(3) yes
C1 C3 2.78(3) yes
C2 C3 2.76(2) yes
